data_1512034
loop_
_publ_author_name
'Li, Qi'
'Li, Guang'
'Ma, Shaobo'
'Feng, Pengju'
'Shi, Yian'

_publ_section_title
;
 An approach to the skeleton of aspidophylline a.
;
_journal_issue 11
_journal_name_full 'Organic letters'
_journal_page_first 2601
_journal_page_last 2603
_journal_paper_doi 10.1021/ol4007713
_journal_volume 15
_journal_year 2013
_chemical_formula_moiety 'C19 H19 Cl3 N2 O4'
_chemical_formula_sum 'C19 H19 Cl3 N2 O4'
_chemical_formula_weight 445.71
_chemical_name_systematic
; 
 ? 
;
_space_group_IT_number 14
_symmetry_cell_setting monoclinic
_symmetry_space_group_name_Hall '-P 2ybc'
_symmetry_space_group_name_H-M 'P 1 21/c 1'
_atom_sites_solution_hydrogens geom
_atom_sites_solution_primary direct
_atom_sites_solution_secondary difmap
_audit_creation_method SHELXL-97
_cell_angle_alpha 90.00
_cell_angle_beta 96.212(4)
_cell_angle_gamma 90.00
_cell_formula_units_Z 4
_cell_length_a 9.611(2)
_cell_length_b 27.655(8)
_cell_length_c 7.103(3)
_cell_measurement_reflns_used 6307
_cell_measurement_temperature 173(2)
_cell_measurement_theta_max 27.48
_cell_measurement_theta_min 1.47
_cell_volume 1876.8(10)
_computing_cell_refinement 'CrystalClear (Rigaku Inc., 2007)'
_computing_data_collection 'CrystalClear (Rigaku Inc., 2007)'
_computing_data_reduction 'CrystalClear (Rigaku Inc., 2007)'
_computing_molecular_graphics 'Olex2 Ver 1.1'
_computing_publication_material 'SHELX97 (Sheldrick, 2008)'
_computing_structure_refinement 'Olex2 Ver 1.1'
_computing_structure_solution 'SHELXS-97 (Sheldrick, 2008)'
_diffrn_ambient_temperature 173(2)
_diffrn_measured_fraction_theta_full 0.990
_diffrn_measured_fraction_theta_max 0.990
_diffrn_measurement_device_type 'MM007-HF CCD(Saturn 724+)'
_diffrn_measurement_method '\w scans at fixed \c = 45\%'
_diffrn_radiation_monochromator Confocal
_diffrn_radiation_source 'rotating anode'
_diffrn_radiation_type MoK\a
_diffrn_radiation_wavelength 0.71073
_diffrn_reflns_av_R_equivalents 0.0455
_diffrn_reflns_av_sigmaI/netI 0.0392
_diffrn_reflns_limit_h_max 12
_diffrn_reflns_limit_h_min -12
_diffrn_reflns_limit_k_max 35
_diffrn_reflns_limit_k_min -35
_diffrn_reflns_limit_l_max 9
_diffrn_reflns_limit_l_min -9
_diffrn_reflns_number 12637
_diffrn_reflns_theta_full 27.47
_diffrn_reflns_theta_max 27.47
_diffrn_reflns_theta_min 2.26
_exptl_absorpt_coefficient_mu 0.519
_exptl_absorpt_correction_T_max 1.0000
_exptl_absorpt_correction_T_min 0.6859
_exptl_absorpt_correction_type multi-scan
_exptl_absorpt_process_details 'CrystalClear (Rigaku Inc., 2007)'
_exptl_crystal_colour yellow
_exptl_crystal_density_diffrn 1.577
_exptl_crystal_density_method 'not measured'
_exptl_crystal_description rod
_exptl_crystal_F_000 920
_exptl_crystal_size_max 0.39
_exptl_crystal_size_mid 0.27
_exptl_crystal_size_min 0.09
_refine_diff_density_max 0.342
_refine_diff_density_min -0.358
_refine_diff_density_rms 0.067
_refine_ls_extinction_method none
_refine_ls_goodness_of_fit_ref 1.078
_refine_ls_hydrogen_treatment constr
_refine_ls_matrix_type full
_refine_ls_number_parameters 254
_refine_ls_number_reflns 4260
_refine_ls_number_restraints 0
_refine_ls_restrained_S_all 1.078
_refine_ls_R_factor_all 0.0508
_refine_ls_R_factor_gt 0.0452
_refine_ls_shift/su_max 0.001
_refine_ls_shift/su_mean 0.000
_refine_ls_structure_factor_coef Fsqd
_refine_ls_weighting_details 'calc w=1/[\s^2^(Fo^2^)+(0.0450P)^2^+1.4983P] where P=(Fo^2^+2Fc^2^)/3'
_refine_ls_weighting_scheme calc
_refine_ls_wR_factor_gt 0.1074
_refine_ls_wR_factor_ref 0.1118
_reflns_number_gt 3910
_reflns_number_total 4260
_reflns_threshold_expression >2sigma(I)
_cod_data_source_file ol4007713_si_004.cif
_cod_data_source_block a
_cod_original_cell_volume 1876.9(10)
_cod_original_sg_symbol_H-M P2(1)/c
_cod_database_code 1512034

loop_
_symmetry_equiv_pos_as_xyz
'x, y, z'
'-x, y+1/2, -z+1/2'
'-x, -y, -z'
'x, -y-1/2, z-1/2'

loop_
_atom_site_label
_atom_site_type_symbol
_atom_site_fract_x
_atom_site_fract_y
_atom_site_fract_z
_atom_site_U_iso_or_equiv
_atom_site_adp_type
_atom_site_occupancy
_atom_site_symmetry_multiplicity
_atom_site_calc_flag
_atom_site_refinement_flags
Cl1 Cl 0.47709(6) 0.303131(19) 0.39056(7) 0.02611(14) Uani 1 1 d .
Cl2 Cl 0.20799(6) 0.29038(2) -0.18218(8) 0.03170(15) Uani 1 1 d .
Cl3 Cl 0.03546(6) 0.36416(2) -0.03700(9) 0.03657(16) Uani 1 1 d .
O1 O 0.62500(16) 0.41667(5) -0.07755(19) 0.0253(3) Uani 1 1 d .
O2 O 0.59981(18) 0.48766(5) 0.2879(2) 0.0328(4) Uani 1 1 d .
O3 O 0.77141(16) 0.45279(5) 0.4811(2) 0.0268(3) Uani 1 1 d .
O4 O 0.21525(18) 0.38654(6) -0.3698(2) 0.0339(4) Uani 1 1 d .
N1 N 0.65493(18) 0.40779(6) 0.2547(2) 0.0207(3) Uani 1 1 d .
N2 N 0.34475(18) 0.42063(6) -0.1199(2) 0.0242(4) Uani 1 1 d .
H2 H 0.3618 0.4453 -0.1922 0.029 Uiso 1 1 calc R
C1 C 0.5598(2) 0.39898(7) 0.0792(3) 0.0193(4) Uani 1 1 d .
C2 C 0.5583(2) 0.34289(7) 0.0591(2) 0.0181(4) Uani 1 1 d .
C3 C 0.4350(2) 0.31672(7) 0.1406(2) 0.0200(4) Uani 1 1 d .
H3 H 0.4175 0.2855 0.0710 0.024 Uiso 1 1 calc R
C4 C 0.2954(2) 0.34472(7) 0.1314(3) 0.0217(4) Uani 1 1 d .
H4 H 0.2349 0.3282 0.2177 0.026 Uiso 1 1 calc R
C5 C 0.3228(2) 0.39609(8) 0.2052(3) 0.0236(4) Uani 1 1 d .
H5A H 0.2330 0.4135 0.2082 0.028 Uiso 1 1 calc R
H5B H 0.3710 0.3951 0.3355 0.028 Uiso 1 1 calc R
C6 C 0.4132(2) 0.42215(7) 0.0753(3) 0.0215(4) Uani 1 1 d .
H6 H 0.4240 0.4567 0.1164 0.026 Uiso 1 1 calc R
C7 C 0.6972(2) 0.32967(7) 0.1672(3) 0.0200(4) Uani 1 1 d .
C8 C 0.7667(2) 0.28594(8) 0.1660(3) 0.0232(4) Uani 1 1 d .
H8 H 0.7305 0.2604 0.0856 0.028 Uiso 1 1 calc R
C9 C 0.8903(2) 0.28000(8) 0.2842(3) 0.0270(4) Uani 1 1 d .
H9 H 0.9395 0.2502 0.2860 0.032 Uiso 1 1 calc R
C10 C 0.9416(2) 0.31780(9) 0.3997(3) 0.0278(5) Uani 1 1 d .
H10 H 1.0262 0.3133 0.4803 0.033 Uiso 1 1 calc R
C11 C 0.8736(2) 0.36207(8) 0.4015(3) 0.0246(4) Uani 1 1 d .
H11 H 0.9107 0.3878 0.4803 0.030 Uiso 1 1 calc R
C12 C 0.7489(2) 0.36746(7) 0.2838(3) 0.0199(4) Uani 1 1 d .
C13 C 0.6705(2) 0.45273(7) 0.3366(3) 0.0225(4) Uani 1 1 d .
C14 C 0.7851(3) 0.49698(8) 0.5936(3) 0.0348(5) Uani 1 1 d .
H14A H 0.6959 0.5045 0.6450 0.042 Uiso 1 1 calc R
H14B H 0.8099 0.5245 0.5147 0.042 Uiso 1 1 calc R
C15 C 0.8990(3) 0.48822(10) 0.7519(4) 0.0442(7) Uani 1 1 d .
H15A H 0.9865 0.4808 0.6990 0.066 Uiso 1 1 calc R
H15B H 0.8730 0.4609 0.8289 0.066 Uiso 1 1 calc R
H15C H 0.9117 0.5172 0.8311 0.066 Uiso 1 1 calc R
C16 C 0.5605(2) 0.33508(8) -0.1540(3) 0.0227(4) Uani 1 1 d .
H16A H 0.6094 0.3047 -0.1798 0.027 Uiso 1 1 calc R
H16B H 0.4644 0.3341 -0.2201 0.027 Uiso 1 1 calc R
C17 C 0.6402(3) 0.37883(9) -0.2142(3) 0.0305(5) Uani 1 1 d .
H17A H 0.7403 0.3707 -0.2170 0.037 Uiso 1 1 calc R
H17B H 0.6016 0.3895 -0.3423 0.037 Uiso 1 1 calc R
C18 C 0.2600(2) 0.38658(8) -0.2018(3) 0.0233(4) Uani 1 1 d .
C19 C 0.2125(2) 0.34763(8) -0.0664(3) 0.0233(4) Uani 1 1 d .

loop_
_atom_site_aniso_label
_atom_site_aniso_U_11
_atom_site_aniso_U_22
_atom_site_aniso_U_33
_atom_site_aniso_U_23
_atom_site_aniso_U_13
_atom_site_aniso_U_12
Cl1 0.0311(3) 0.0270(3) 0.0198(2) 0.00651(18) 0.00071(18) -0.0009(2)
Cl2 0.0303(3) 0.0241(3) 0.0376(3) -0.0015(2) -0.0103(2) -0.0054(2)
Cl3 0.0198(3) 0.0446(4) 0.0452(3) 0.0117(3) 0.0030(2) 0.0031(2)
O1 0.0288(8) 0.0260(8) 0.0213(7) 0.0047(6) 0.0030(6) -0.0060(6)
O2 0.0391(9) 0.0163(7) 0.0398(9) 0.0010(6) -0.0102(7) -0.0008(7)
O3 0.0311(8) 0.0209(7) 0.0264(7) -0.0064(6) -0.0062(6) -0.0007(6)
O4 0.0392(9) 0.0374(9) 0.0232(7) 0.0058(6) -0.0058(6) -0.0096(8)
N1 0.0232(8) 0.0178(8) 0.0199(7) -0.0004(6) -0.0033(6) -0.0007(7)
N2 0.0266(9) 0.0199(9) 0.0246(8) 0.0077(6) -0.0036(7) -0.0017(7)
C1 0.0220(10) 0.0177(9) 0.0179(8) 0.0020(7) 0.0000(7) -0.0015(8)
C2 0.0193(9) 0.0173(9) 0.0171(8) -0.0017(7) -0.0001(7) 0.0003(7)
C3 0.0244(10) 0.0190(9) 0.0158(8) 0.0008(7) -0.0010(7) 0.0012(8)
C4 0.0215(10) 0.0225(10) 0.0213(9) 0.0038(7) 0.0030(7) 0.0003(8)
C5 0.0253(10) 0.0227(10) 0.0227(9) -0.0005(8) 0.0025(8) 0.0036(8)
C6 0.0245(10) 0.0171(9) 0.0217(9) 0.0004(7) -0.0033(7) -0.0002(8)
C7 0.0199(9) 0.0221(10) 0.0177(8) 0.0012(7) 0.0009(7) 0.0001(8)
C8 0.0234(10) 0.0217(10) 0.0244(9) -0.0018(8) 0.0024(8) 0.0021(8)
C9 0.0262(11) 0.0260(11) 0.0285(10) 0.0025(8) 0.0016(8) 0.0080(9)
C10 0.0236(11) 0.0345(12) 0.0238(9) 0.0020(9) -0.0041(8) 0.0037(9)
C11 0.0238(10) 0.0287(11) 0.0204(9) -0.0021(8) -0.0018(7) -0.0013(9)
C12 0.0194(9) 0.0201(10) 0.0200(8) -0.0001(7) 0.0020(7) 0.0017(8)
C13 0.0256(10) 0.0191(10) 0.0223(9) 0.0009(7) 0.0003(8) -0.0045(8)
C14 0.0432(14) 0.0211(11) 0.0371(12) -0.0094(9) -0.0091(10) 0.0002(10)
C15 0.0522(16) 0.0315(13) 0.0436(14) -0.0107(11) -0.0195(12) 0.0035(12)
C16 0.0235(10) 0.0273(11) 0.0168(8) -0.0029(7) 0.0005(7) 0.0001(8)
C17 0.0338(12) 0.0383(13) 0.0204(9) -0.0022(9) 0.0077(8) -0.0085(10)
C18 0.0203(10) 0.0244(10) 0.0247(9) 0.0033(8) 0.0000(8) -0.0001(8)
C19 0.0186(10) 0.0226(10) 0.0280(10) 0.0046(8) -0.0008(8) -0.0025(8)

loop_
_atom_type_symbol
_atom_type_description
_atom_type_scat_dispersion_real
_atom_type_scat_dispersion_imag
_atom_type_scat_source
C C 0.0033 0.0016 'International Tables Vol C Tables 4.2.6.8 and 6.1.1.4'
H H 0.0000 0.0000 'International Tables Vol C Tables 4.2.6.8 and 6.1.1.4'
N N 0.0061 0.0033 'International Tables Vol C Tables 4.2.6.8 and 6.1.1.4'
O O 0.0106 0.0060 'International Tables Vol C Tables 4.2.6.8 and 6.1.1.4'
Cl Cl 0.1484 0.1585 'International Tables Vol C Tables 4.2.6.8 and 6.1.1.4'

loop_
_geom_angle_atom_site_label_1
_geom_angle_atom_site_label_2
_geom_angle_atom_site_label_3
_geom_angle
C1 O1 C17 111.22(15)
C13 O3 C14 115.97(17)
C13 N1 C12 127.16(17)
C13 N1 C1 122.24(16)
C12 N1 C1 108.28(15)
C18 N2 C6 128.33(17)
C18 N2 H2 115.8
C6 N2 H2 115.8
O1 C1 N1 108.54(15)
O1 C1 C6 108.76(15)
N1 C1 C6 115.10(16)
O1 C1 C2 105.75(15)
N1 C1 C2 103.86(14)
C6 C1 C2 114.28(16)
C7 C2 C16 111.23(16)
C7 C2 C3 111.43(15)
C16 C2 C3 113.31(16)
C7 C2 C1 101.25(15)
C16 C2 C1 103.30(15)
C3 C2 C1 115.49(16)
C4 C3 C2 116.41(16)
C4 C3 Cl1 104.21(13)
C2 C3 Cl1 111.27(13)
C4 C3 H3 108.2
C2 C3 H3 108.2
Cl1 C3 H3 108.2
C5 C4 C19 108.50(16)
C5 C4 C3 109.58(17)
C19 C4 C3 115.21(16)
C5 C4 H4 107.8
C19 C4 H4 107.8
C3 C4 H4 107.8
C6 C5 C4 108.82(16)
C6 C5 H5A 109.9
C4 C5 H5A 109.9
C6 C5 H5B 109.9
C4 C5 H5B 109.9
H5A C5 H5B 108.3
N2 C6 C5 109.45(16)
N2 C6 C1 108.60(16)
C5 C6 C1 111.95(16)
N2 C6 H6 108.9
C5 C6 H6 108.9
C1 C6 H6 108.9
C8 C7 C12 121.32(18)
C8 C7 C2 127.54(18)
C12 C7 C2 111.06(17)
C7 C8 C9 118.80(19)
C7 C8 H8 120.6
C9 C8 H8 120.6
C10 C9 C8 119.7(2)
C10 C9 H9 120.2
C8 C9 H9 120.2
C9 C10 C11 122.2(2)
C9 C10 H10 118.9
C11 C10 H10 118.9
C10 C11 C12 117.65(19)
C10 C11 H11 121.2
C12 C11 H11 121.2
C7 C12 C11 120.36(19)
C7 C12 N1 108.65(17)
C11 C12 N1 130.99(18)
O2 C13 O3 123.92(19)
O2 C13 N1 124.70(18)
O3 C13 N1 111.35(17)
O3 C14 C15 106.88(19)
O3 C14 H14A 110.3
C15 C14 H14A 110.3
O3 C14 H14B 110.3
C15 C14 H14B 110.3
H14A C14 H14B 108.6
C14 C15 H15A 109.5
C14 C15 H15B 109.5
H15A C15 H15B 109.5
C14 C15 H15C 109.5
H15A C15 H15C 109.5
H15B C15 H15C 109.5
C17 C16 C2 103.15(16)
C17 C16 H16A 111.1
C2 C16 H16A 111.1
C17 C16 H16B 111.1
C2 C16 H16B 111.1
H16A C16 H16B 109.1
O1 C17 C16 107.27(16)
O1 C17 H17A 110.3
C16 C17 H17A 110.3
O1 C17 H17B 110.3
C16 C17 H17B 110.3
H17A C17 H17B 108.5
O4 C18 N2 123.92(19)
O4 C18 C19 120.67(19)
N2 C18 C19 115.31(17)
C4 C19 C18 116.45(17)
C4 C19 Cl2 111.03(14)
C18 C19 Cl2 109.03(15)
C4 C19 Cl3 108.07(14)
C18 C19 Cl3 104.01(14)
Cl2 C19 Cl3 107.69(11)

loop_
_geom_bond_atom_site_label_1
_geom_bond_atom_site_label_2
_geom_bond_distance
Cl1 C3 1.8169(19)
Cl2 C19 1.782(2)
Cl3 C19 1.796(2)
O1 C1 1.422(2)
O1 C17 1.445(3)
O2 C13 1.210(3)
O3 C13 1.334(2)
O3 C14 1.458(3)
O4 C18 1.224(2)
N1 C13 1.373(3)
N1 C12 1.436(3)
N1 C1 1.484(2)
N2 C18 1.337(3)
N2 C6 1.470(2)
N2 H2 0.8800
C1 C6 1.546(3)
C1 C2 1.558(3)
C2 C7 1.512(3)
C2 C16 1.531(3)
C2 C3 1.553(3)
C3 C4 1.545(3)
C3 H3 1.0000
C4 C5 1.527(3)
C4 C19 1.541(3)
C4 H4 1.0000
C5 C6 1.516(3)
C5 H5A 0.9900
C5 H5B 0.9900
C6 H6 1.0000
C7 C8 1.382(3)
C7 C12 1.391(3)
C8 C9 1.389(3)
C8 H8 0.9500
C9 C10 1.386(3)
C9 H9 0.9500
C10 C11 1.389(3)
C10 H10 0.9500
C11 C12 1.393(3)
C11 H11 0.9500
C14 C15 1.501(3)
C14 H14A 0.9900
C14 H14B 0.9900
C15 H15A 0.9800
C15 H15B 0.9800
C15 H15C 0.9800
C16 C17 1.518(3)
C16 H16A 0.9900
C16 H16B 0.9900
C17 H17A 0.9900
C17 H17B 0.9900
C18 C19 1.545(3)

loop_
_geom_torsion_atom_site_label_1
_geom_torsion_atom_site_label_2
_geom_torsion_atom_site_label_3
_geom_torsion_atom_site_label_4
_geom_torsion
C17 O1 C1 N1 122.14(17)
C17 O1 C1 C6 -111.95(18)
C17 O1 C1 C2 11.2(2)
C13 N1 C1 O1 76.6(2)
C12 N1 C1 O1 -87.24(18)
C13 N1 C1 C6 -45.6(2)
C12 N1 C1 C6 150.64(16)
C13 N1 C1 C2 -171.25(17)
C12 N1 C1 C2 24.95(19)
O1 C1 C2 C7 89.30(16)
N1 C1 C2 C7 -24.91(18)
C6 C1 C2 C7 -151.11(15)
O1 C1 C2 C16 -25.94(19)
N1 C1 C2 C16 -140.14(15)
C6 C1 C2 C16 93.65(18)
O1 C1 C2 C3 -150.21(15)
N1 C1 C2 C3 95.58(18)
C6 C1 C2 C3 -30.6(2)
C7 C2 C3 C4 146.60(16)
C16 C2 C3 C4 -87.1(2)
C1 C2 C3 C4 31.8(2)
C7 C2 C3 Cl1 27.4(2)
C16 C2 C3 Cl1 153.76(14)
C1 C2 C3 Cl1 -87.36(17)
C2 C3 C4 C5 -48.0(2)
Cl1 C3 C4 C5 74.97(16)
C2 C3 C4 C19 74.7(2)
Cl1 C3 C4 C19 -162.37(14)
C19 C4 C5 C6 -63.0(2)
C3 C4 C5 C6 63.6(2)
C18 N2 C6 C5 -30.2(3)
C18 N2 C6 C1 92.3(2)
C4 C5 C6 N2 55.9(2)
C4 C5 C6 C1 -64.6(2)
O1 C1 C6 N2 44.4(2)
N1 C1 C6 N2 166.37(15)
C2 C1 C6 N2 -73.52(19)
O1 C1 C6 C5 165.32(16)
N1 C1 C6 C5 -72.7(2)
C2 C1 C6 C5 47.4(2)
C16 C2 C7 C8 -56.4(3)
C3 C2 C7 C8 71.1(2)
C1 C2 C7 C8 -165.62(19)
C16 C2 C7 C12 126.87(18)
C3 C2 C7 C12 -105.65(19)
C1 C2 C7 C12 17.7(2)
C12 C7 C8 C9 0.1(3)
C2 C7 C8 C9 -176.32(19)
C7 C8 C9 C10 -0.3(3)
C8 C9 C10 C11 -0.2(3)
C9 C10 C11 C12 0.8(3)
C8 C7 C12 C11 0.6(3)
C2 C7 C12 C11 177.53(17)
C8 C7 C12 N1 -179.84(18)
C2 C7 C12 N1 -2.9(2)
C10 C11 C12 C7 -1.0(3)
C10 C11 C12 N1 179.5(2)
C13 N1 C12 C7 -177.21(18)
C1 N1 C12 C7 -14.4(2)
C13 N1 C12 C11 2.3(3)
C1 N1 C12 C11 165.1(2)
C14 O3 C13 O2 5.7(3)
C14 O3 C13 N1 -172.51(18)
C12 N1 C13 O2 168.7(2)
C1 N1 C13 O2 8.1(3)
C12 N1 C13 O3 -13.1(3)
C1 N1 C13 O3 -173.68(16)
C13 O3 C14 C15 177.4(2)
C7 C2 C16 C17 -77.8(2)
C3 C2 C16 C17 155.73(17)
C1 C2 C16 C17 30.0(2)
C1 O1 C17 C16 8.4(2)
C2 C16 C17 O1 -24.4(2)
C6 N2 C18 O4 -174.6(2)
C6 N2 C18 C19 9.1(3)
C5 C4 C19 C18 42.3(2)
C3 C4 C19 C18 -80.9(2)
C5 C4 C19 Cl2 167.86(14)
C3 C4 C19 Cl2 44.6(2)
C5 C4 C19 Cl3 -74.24(18)
C3 C4 C19 Cl3 162.53(14)
O4 C18 C19 C4 168.4(2)
N2 C18 C19 C4 -15.1(3)
O4 C18 C19 Cl2 41.9(2)
N2 C18 C19 Cl2 -141.66(16)
O4 C18 C19 Cl3 -72.8(2)
N2 C18 C19 Cl3 103.67(18)
